data_2311955
loop_
_publ_author_name
'Garc\'ia, Andr\'es C'
'Abon\'ia, Rodrigo'
'Jaramillo-G\'omez, Luz M'
'Cobo, Justo'
'Glidewell, Christopher'

_publ_section_title
;
 Design, synthesis and crystallographic study of novel indole-based cyano
 derivatives as key building blocks for heteropolycyclic compounds of
 major complexity.
;
_journal_coeditor_code YF3130
_journal_issue 'Pt 12'
_journal_name_full 'Acta crystallographica. Section C, Structural chemistry'
_journal_page_first 1040
_journal_page_last 1049
_journal_paper_doi 10.1107/S2053229617015789
_journal_volume 73
_journal_year 2017
_chemical_formula_iupac 'C16 H10 Br N O'
_chemical_formula_moiety 'C16 H10 Br N O'
_chemical_formula_sum 'C16 H10 Br N O'
_chemical_formula_weight 312.15
_chemical_name_systematic
;
2-Benzoyl-3-(2-bromophenyl)acrylonitrile
;
_space_group_crystal_system monoclinic
_space_group_IT_number 14
_space_group_name_Hall '-P 2yn'
_space_group_name_H-M_alt 'P 1 21/n 1'
_atom_sites_solution_hydrogens geom
_audit_creation_method SHELXL-2014
_cell_angle_alpha 90
_cell_angle_beta 97.140(17)
_cell_angle_gamma 90
_cell_formula_units_Z 4
_cell_length_a 10.986(4)
_cell_length_b 8.977(4)
_cell_length_c 13.209(5)
_cell_measurement_reflns_used 2986
_cell_measurement_temperature 100(2)
_cell_measurement_theta_max 27.595
_cell_measurement_theta_min 2.277
_cell_volume 1292.6(9)
_computing_cell_refinement
;
SAINT (Bruker, 2016)
;
_computing_data_collection
;
APEX3 (Bruker, 2016)
;
_computing_data_reduction
;
SAINT (Bruker, 2016)
;
_computing_molecular_graphics
;
PLATON (Spek, 2009)
;
_computing_publication_material
;
SHELXL2014 (Sheldrick, 2015) and PLATON (Spek, 2009)
;
_computing_structure_refinement
;
SHELXL2014 (Sheldrick, 2015)
;
_computing_structure_solution
;
SIR92 (Altomare <i>et al.</i>,  1994)
;
_diffrn_ambient_temperature 100(2)
_diffrn_measured_fraction_theta_full 1.000
_diffrn_measured_fraction_theta_max 0.994
_diffrn_measurement_device_type 'Bruker D8 Venture'
_diffrn_measurement_method '\f and \w scans'
_diffrn_radiation_monochromator 'multilayer mirror'
_diffrn_radiation_type MoK\a
_diffrn_radiation_wavelength 0.71073
_diffrn_reflns_av_R_equivalents 0.0358
_diffrn_reflns_limit_h_max 14
_diffrn_reflns_limit_h_min -14
_diffrn_reflns_limit_k_max 11
_diffrn_reflns_limit_k_min -11
_diffrn_reflns_limit_l_max 17
_diffrn_reflns_limit_l_min -17
_diffrn_reflns_number 30048
_diffrn_reflns_theta_full 25.242
_diffrn_reflns_theta_max 27.595
_diffrn_reflns_theta_min 2.277
_diffrn_standards_decay_% 0
_diffrn_standards_interval_count 0
_diffrn_standards_interval_time 0
_diffrn_standards_number 0
_exptl_absorpt_coefficient_mu 3.170
_exptl_absorpt_correction_T_max 0.482
_exptl_absorpt_correction_T_min 0.366
_exptl_absorpt_correction_type multi-scan
_exptl_absorpt_process_details
;
(SADABS; Bruker, 2016)
;
_exptl_crystal_colour orange
_exptl_crystal_density_diffrn 1.604
_exptl_crystal_description block
_exptl_crystal_F_000 624
_exptl_crystal_size_max 0.270
_exptl_crystal_size_mid 0.260
_exptl_crystal_size_min 0.230
_refine_diff_density_max 0.338
_refine_diff_density_min -0.517
_refine_ls_extinction_method none
_refine_ls_goodness_of_fit_ref 1.108
_refine_ls_hydrogen_treatment constr
_refine_ls_matrix_type full
_refine_ls_number_parameters 172
_refine_ls_number_reflns 2985
_refine_ls_number_restraints 0
_refine_ls_restrained_S_all 1.108
_refine_ls_R_factor_all 0.0254
_refine_ls_R_factor_gt 0.0217
_refine_ls_shift/su_max 0.002
_refine_ls_shift/su_mean 0.000
_refine_ls_structure_factor_coef Fsqd
_refine_ls_weighting_details 'w=1/[\s^2^(Fo^2^)+(0.0230P)^2^+0.9733P] where P=(Fo^2^+2Fc^2^)/3'
_refine_ls_weighting_scheme calc
_refine_ls_wR_factor_gt 0.0511
_refine_ls_wR_factor_ref 0.0528
_reflns_number_gt 2754
_reflns_number_total 2985
_reflns_threshold_expression 'I > 2\s(I)'
_cod_data_source_file yf3130sup1.cif
_cod_data_source_block V
_cod_original_sg_symbol_H-M 'P 21/n'
_cod_database_code 2311955
_shelx_space_group_comment
;
The symmetry employed for this shelxl refinement is uniquely defined
by the following loop, which should always be used as a source of
symmetry information in preference to the above space-group names.
They are only intended as comments.
;
_shelx_estimated_absorpt_t_min 0.482
_shelx_estimated_absorpt_t_max 0.529
_shelxl_version_number 2.014

loop_
_space_group_symop_operation_xyz
'x, y, z'
'-x+1/2, y+1/2, -z+1/2'
'-x, -y, -z'
'x-1/2, -y-1/2, z-1/2'

loop_
_atom_site_type_symbol
_atom_site_label
_atom_site_fract_x
_atom_site_fract_y
_atom_site_fract_z
_atom_site_U_iso_or_equiv
_atom_site_adp_type
_atom_site_calc_flag
_atom_site_occupancy
C C1 0.52114(14) 0.09372(17) 0.66805(12) 0.0114(3) Uani d 1
N N1 0.46836(14) 0.03411(16) 0.72541(11) 0.0179(3) Uani d 1
C C2 0.59444(13) 0.16873(17) 0.60003(11) 0.0092(3) Uani d 1
C C3 0.58208(13) 0.31481(17) 0.57997(11) 0.0087(3) Uani d 1
H H3 0.6362 0.3569 0.5369 0.010 Uiso calc 1
C C27 0.67937(14) 0.06881(17) 0.55029(11) 0.0096(3) Uani d 1
O O27 0.65240(11) -0.06180(13) 0.53670(9) 0.0158(2) Uani d 1
C C21 0.79280(14) 0.13384(16) 0.51742(11) 0.0098(3) Uani d 1
C C22 0.83791(15) 0.07181(18) 0.43254(12) 0.0132(3) Uani d 1
H H22 0.7956 -0.0083 0.3967 0.016 Uiso calc 1
C C23 0.94443(16) 0.1274(2) 0.40076(13) 0.0176(3) Uani d 1
H H23 0.9746 0.0862 0.3425 0.021 Uiso calc 1
C C24 1.00734(15) 0.2433(2) 0.45368(13) 0.0190(3) Uani d 1
H H24 1.0804 0.2811 0.4316 0.023 Uiso calc 1
C C25 0.96375(15) 0.30402(19) 0.53877(13) 0.0158(3) Uani d 1
H H25 1.0072 0.3828 0.5751 0.019 Uiso calc 1
C C26 0.85669(14) 0.24971(17) 0.57080(11) 0.0115(3) Uani d 1
H H26 0.8268 0.2914 0.6291 0.014 Uiso calc 1
C C31 0.49311(14) 0.41605(16) 0.61805(11) 0.0091(3) Uani d 1
C C32 0.53014(14) 0.55567(17) 0.65733(11) 0.0102(3) Uani d 1
Br Br32 0.69900(2) 0.60654(2) 0.67042(2) 0.01496(6) Uani d 1
C C33 0.44831(15) 0.65635(18) 0.69096(12) 0.0140(3) Uani d 1
H H33 0.4756 0.7510 0.7168 0.017 Uiso calc 1
C C34 0.32568(15) 0.61617(19) 0.68605(12) 0.0155(3) Uani d 1
H H34 0.2684 0.6836 0.7091 0.019 Uiso calc 1
C C35 0.28618(14) 0.47790(19) 0.64766(12) 0.0152(3) Uani d 1
H H35 0.2022 0.4510 0.6450 0.018 Uiso calc 1
C C36 0.36892(14) 0.37893(17) 0.61324(12) 0.0122(3) Uani d 1
H H36 0.3410 0.2852 0.5862 0.015 Uiso calc 1

loop_
_atom_site_aniso_label
_atom_site_aniso_U_11
_atom_site_aniso_U_22
_atom_site_aniso_U_33
_atom_site_aniso_U_12
_atom_site_aniso_U_13
_atom_site_aniso_U_23
C1 0.0104(7) 0.0090(7) 0.0152(7) 0.0003(5) 0.0025(6) -0.0013(6)
N1 0.0202(7) 0.0143(7) 0.0210(7) -0.0010(6) 0.0093(6) 0.0022(6)
C2 0.0079(6) 0.0104(7) 0.0095(6) -0.0018(5) 0.0017(5) -0.0012(5)
C3 0.0077(6) 0.0113(7) 0.0071(6) -0.0017(5) 0.0014(5) -0.0019(5)
C27 0.0108(7) 0.0103(7) 0.0076(6) 0.0010(5) -0.0001(5) 0.0002(5)
O27 0.0186(6) 0.0097(5) 0.0197(6) -0.0017(4) 0.0047(5) -0.0031(4)
C21 0.0091(7) 0.0105(7) 0.0097(7) 0.0024(5) 0.0015(5) 0.0017(5)
C22 0.0152(7) 0.0135(7) 0.0111(7) 0.0037(6) 0.0024(6) -0.0001(6)
C23 0.0183(8) 0.0240(9) 0.0121(7) 0.0060(7) 0.0073(6) 0.0017(6)
C24 0.0121(7) 0.0270(9) 0.0192(8) -0.0003(7) 0.0068(6) 0.0063(7)
C25 0.0118(7) 0.0181(8) 0.0174(8) -0.0028(6) 0.0012(6) 0.0005(6)
C26 0.0115(7) 0.0128(7) 0.0103(7) 0.0011(6) 0.0019(5) 0.0005(6)
C31 0.0106(7) 0.0099(7) 0.0069(6) 0.0013(5) 0.0019(5) 0.0013(5)
C32 0.0111(7) 0.0115(7) 0.0081(6) -0.0004(5) 0.0010(5) 0.0014(5)
Br32 0.01375(9) 0.01610(9) 0.01532(9) -0.00647(6) 0.00294(6) -0.00398(6)
C33 0.0215(8) 0.0103(7) 0.0105(7) 0.0024(6) 0.0028(6) -0.0003(6)
C34 0.0172(8) 0.0185(8) 0.0113(7) 0.0102(6) 0.0038(6) 0.0021(6)
C35 0.0097(7) 0.0224(8) 0.0139(7) 0.0025(6) 0.0023(6) 0.0018(6)
C36 0.0113(7) 0.0141(7) 0.0113(7) -0.0007(6) 0.0016(6) 0.0004(6)

loop_
_atom_type_symbol
_atom_type_description
_atom_type_scat_dispersion_real
_atom_type_scat_dispersion_imag
_atom_type_scat_source
C C 0.0033 0.0016 'International Tables Vol C Tables 4.2.6.8 and 6.1.1.4'
H H 0.0000 0.0000 'International Tables Vol C Tables 4.2.6.8 and 6.1.1.4'
O O 0.0106 0.0060 'International Tables Vol C Tables 4.2.6.8 and 6.1.1.4'
Br Br -0.2901 2.4595 'International Tables Vol C Tables 4.2.6.8 and 6.1.1.4'
N N 0.0061 0.0033 'International Tables Vol C Tables 4.2.6.8 and 6.1.1.4'

loop_
_geom_angle_atom_site_label_1
_geom_angle_atom_site_label_2
_geom_angle_atom_site_label_3
_geom_angle
N1 C1 C2 176.52(17)
C3 C2 C1 121.85(14)
C3 C2 C27 123.38(13)
C1 C2 C27 114.70(13)
C2 C3 C31 126.35(14)
C2 C3 H3 116.8
C31 C3 H3 116.8
O27 C27 C21 122.14(14)
O27 C27 C2 119.10(14)
C21 C27 C2 118.75(13)
C26 C21 C22 119.75(14)
C26 C21 C27 122.10(14)
C22 C21 C27 118.10(14)
C23 C22 C21 119.81(15)
C23 C22 H22 120.1
C21 C22 H22 120.1
C22 C23 C24 120.27(15)
C22 C23 H23 119.9
C24 C23 H23 119.9
C25 C24 C23 120.14(15)
C25 C24 H24 119.9
C23 C24 H24 119.9
C24 C25 C26 120.02(16)
C24 C25 H25 120.0
C26 C25 H25 120.0
C25 C26 C21 120.01(15)
C25 C26 H26 120.0
C21 C26 H26 120.0
C32 C31 C36 117.91(14)
C32 C31 C3 120.45(14)
C36 C31 C3 121.61(14)
C33 C32 C31 122.22(15)
C33 C32 Br32 118.65(12)
C31 C32 Br32 119.07(11)
C32 C33 C34 118.67(15)
C32 C33 H33 120.7
C34 C33 H33 120.7
C33 C34 C35 120.42(15)
C33 C34 H34 119.8
C35 C34 H34 119.8
C36 C35 C34 120.26(15)
C36 C35 H35 119.9
C34 C35 H35 119.9
C35 C36 C31 120.52(15)
C35 C36 H36 119.7
C31 C36 H36 119.7

loop_
_geom_bond_atom_site_label_1
_geom_bond_atom_site_label_2
_geom_bond_distance
C1 N1 1.143(2)
C1 C2 1.445(2)
C2 C3 1.341(2)
C2 C27 1.503(2)
C3 C31 1.469(2)
C3 H3 0.9500
C27 O27 1.217(2)
C27 C21 1.489(2)
C21 C26 1.396(2)
C21 C22 1.397(2)
C22 C23 1.385(2)
C22 H22 0.9500
C23 C24 1.389(3)
C23 H23 0.9500
C24 C25 1.387(2)
C24 H24 0.9500
C25 C26 1.387(2)
C25 H25 0.9500
C26 H26 0.9500
C31 C32 1.398(2)
C31 C36 1.398(2)
C32 C33 1.386(2)
C32 Br32 1.8973(17)
C33 C34 1.388(2)
C33 H33 0.9500
C34 C35 1.390(2)
C34 H34 0.9500
C35 C36 1.387(2)
C35 H35 0.9500
C36 H36 0.9500

loop_
_geom_hbond_atom_site_label_D
_geom_hbond_atom_site_label_H
_geom_hbond_atom_site_label_A
_geom_hbond_site_symmetry_A
_geom_hbond_distance_DH
_geom_hbond_distance_HA
_geom_hbond_distance_DA
_geom_hbond_angle_DHA
_geom_hbond_publ_flag
C33 H33 N1 1_565 0.95 2.55 3.425(3) 154 no
C36 H36 O27 3_656 0.95 2.59 3.459(2) 153 no
C3 H3 <i>Cg</i>1 3_666 0.95 2.73 3.431(2) 131 no
C23 H23 <i>Cg</i>1 4_665 0.95 2.69 3.506(2) 144 no

loop_
_geom_torsion_atom_site_label_1
_geom_torsion_atom_site_label_2
_geom_torsion_atom_site_label_3
_geom_torsion_atom_site_label_4
_geom_torsion
C1 C2 C3 C31 -2.8(2)
C27 C2 C3 C31 173.86(14)
C3 C2 C27 O27 -149.43(15)
C1 C2 C27 O27 27.4(2)
C3 C2 C27 C21 29.4(2)
C1 C2 C27 C21 -153.71(14)
O27 C27 C21 C26 -147.87(15)
C2 C27 C21 C26 33.3(2)
O27 C27 C21 C22 29.7(2)
C2 C27 C21 C22 -149.12(14)
C26 C21 C22 C23 -1.2(2)
C27 C21 C22 C23 -178.82(14)
C21 C22 C23 C24 0.8(2)
C22 C23 C24 C25 0.0(3)
C23 C24 C25 C26 -0.4(3)
C24 C25 C26 C21 0.0(2)
C22 C21 C26 C25 0.8(2)
C27 C21 C26 C25 178.30(14)
C2 C3 C31 C32 134.36(16)
C2 C3 C31 C36 -47.8(2)
C36 C31 C32 C33 0.0(2)
C3 C31 C32 C33 177.87(14)
C36 C31 C32 Br32 177.34(11)
C3 C31 C32 Br32 -4.77(19)
C31 C32 C33 C34 0.5(2)
Br32 C32 C33 C34 -176.85(11)
C32 C33 C34 C35 -0.3(2)
C33 C34 C35 C36 -0.4(2)
C34 C35 C36 C31 0.9(2)
C32 C31 C36 C35 -0.7(2)
C3 C31 C36 C35 -178.56(14)
